data_4335025
loop_
_publ_author_name
'Shuangliu Zhou'
'Zhangshuan Wu'
'Lingmin Zhou'
'Shaowu Wang'
'Lijun Zhang'
'Xiancui Zhu'
'Yun Wei'
'Jinhua Zhai'
'Jie Wu'

_publ_contact_author_address
;College of Chemistry and Materials Science
Anhui Normal University
Wuhu, Anhui 241000 China
;
_publ_contact_author_email swwang@mail.ahnu.edu.cn
_publ_contact_author_fax 0553-3883517
_publ_contact_author_name 'Shaowu Wang'
_publ_contact_author_phone 0553-3869310
_publ_section_title
;
 Controlled Synthesis of Racemic Indenyl Rare-Earth Metal Complexes via
 the Cooperation between the Intramolecular Coordination of Donor Atoms
 and a Bridge
;
_journal_name_full 'Inorganic Chemistry'
_journal_page_first 6417
_journal_page_last 6426
_journal_paper_doi 10.1021/ic4003109
_journal_volume 52
_journal_year 2013
_chemical_formula_sum 'C30 H40 Eu N2 Si'
_chemical_formula_weight 608.69
_chemical_name_systematic
;

 ?

;
_space_group_IT_number 61
_symmetry_cell_setting orthorhombic
_symmetry_space_group_name_Hall '-P 2ac 2ab'
_symmetry_space_group_name_H-M 'P b c a'
_atom_sites_solution_hydrogens geom
_atom_sites_solution_primary direct
_atom_sites_solution_secondary difmap
_audit_creation_method SHELXL-97
_cell_angle_alpha 90.00
_cell_angle_beta 90.00
_cell_angle_gamma 90.00
_cell_formula_units_Z 8
_cell_length_a 14.4789(15)
_cell_length_b 17.4808(18)
_cell_length_c 22.085(2)
_cell_measurement_reflns_used 5510
_cell_measurement_temperature 294(2)
_cell_measurement_theta_max 25.11
_cell_measurement_theta_min 2.32
_cell_volume 5589.8(10)
_computing_cell_refinement 'Bruker SMART'
_computing_data_collection 'Bruker SMART'
_computing_data_reduction 'Bruker SAINT'
_computing_molecular_graphics 'Bruker SHELXTL'
_computing_publication_material 'Bruker SHELXTL'
_computing_structure_refinement 'SHELXL-97 (Sheldrick, 1997)'
_computing_structure_solution 'SHELXS-97 (Sheldrick, 1990)'
_diffrn_ambient_temperature 294(2)
_diffrn_measured_fraction_theta_full 0.998
_diffrn_measured_fraction_theta_max 0.998
_diffrn_measurement_device_type 'CCD area detector'
_diffrn_measurement_method 'phi and omega scans'
_diffrn_radiation_monochromator graphite
_diffrn_radiation_source 'fine-focus sealed tube'
_diffrn_radiation_type MoK\a
_diffrn_radiation_wavelength 0.71073
_diffrn_reflns_av_R_equivalents 0.0734
_diffrn_reflns_av_sigmaI/netI 0.0557
_diffrn_reflns_limit_h_max 18
_diffrn_reflns_limit_h_min -17
_diffrn_reflns_limit_k_max 13
_diffrn_reflns_limit_k_min -21
_diffrn_reflns_limit_l_max 27
_diffrn_reflns_limit_l_min -27
_diffrn_reflns_number 30250
_diffrn_reflns_theta_full 26.39
_diffrn_reflns_theta_max 26.39
_diffrn_reflns_theta_min 1.84
_exptl_absorpt_coefficient_mu 2.307
_exptl_absorpt_correction_T_max 1.000000
_exptl_absorpt_correction_T_min 0.636555
_exptl_absorpt_correction_type multi-scan
_exptl_crystal_colour orange
_exptl_crystal_density_diffrn 1.447
_exptl_crystal_density_meas ?
_exptl_crystal_description block
_exptl_crystal_F_000 2488
_exptl_crystal_size_max 0.26
_exptl_crystal_size_mid 0.22
_exptl_crystal_size_min 0.18
_refine_diff_density_max 1.037
_refine_diff_density_min -0.577
_refine_diff_density_rms 0.096
_refine_ls_extinction_method none
_refine_ls_goodness_of_fit_ref 0.987
_refine_ls_hydrogen_treatment mixed
_refine_ls_matrix_type full
_refine_ls_number_parameters 313
_refine_ls_number_reflns 5717
_refine_ls_number_restraints 36
_refine_ls_restrained_S_all 1.023
_refine_ls_R_factor_all 0.0833
_refine_ls_R_factor_gt 0.0331
_refine_ls_shift/su_max 0.001
_refine_ls_shift/su_mean 0.000
_refine_ls_structure_factor_coef Fsqd
_refine_ls_weighting_details 'calc w=1/[\s^2^(Fo^2^)+(0.0246P)^2^+9.0621P] where P=(Fo^2^+2Fc^2^)/3'
_refine_ls_weighting_scheme calc
_refine_ls_wR_factor_gt 0.0656
_refine_ls_wR_factor_ref 0.0816
_reflns_number_gt 3245
_reflns_number_total 5717
_reflns_threshold_expression >2sigma(I)
_cod_data_source_file ic4003109_si_002_05.cif
_cod_data_source_block 9
_cod_depositor_comments
;
The following automatic conversions were performed:

'_exptl_crystal_density_meas' value 'none' was changed to '?' - the
value is perceived as not measured.

Automatic conversion script
Id: cif_fix_values 3008 2015-01-20 13:52:24Z robertas 
;
_cod_database_code 4335025

loop_
_symmetry_equiv_pos_as_xyz
'x, y, z'
'-x+1/2, -y, z+1/2'
'-x, y+1/2, -z+1/2'
'x+1/2, -y+1/2, -z'
'-x, -y, -z'
'x-1/2, y, -z-1/2'
'x, -y-1/2, z-1/2'
'-x-1/2, y-1/2, z'

loop_
_atom_site_label
_atom_site_type_symbol
_atom_site_fract_x
_atom_site_fract_y
_atom_site_fract_z
_atom_site_U_iso_or_equiv
_atom_site_adp_type
_atom_site_occupancy
_atom_site_symmetry_multiplicity
_atom_site_calc_flag
_atom_site_refinement_flags
Eu1 Eu 0.722312(16) 0.125695(14) 0.624586(12) 0.03440(9) Uani 1 1 d .
Si1 Si 0.60302(13) -0.01980(9) 0.70026(9) 0.0551(5) Uani 1 1 d .
N1 N 0.8902(3) 0.1845(3) 0.6432(2) 0.0511(13) Uani 1 1 d U
N2 N 0.6621(4) 0.2138(3) 0.5313(2) 0.0607(14) Uani 1 1 d .
C2 C 0.6955(4) -0.0320(3) 0.6425(3) 0.0479(16) Uani 1 1 d .
C3 C 0.7917(4) -0.0185(3) 0.6555(3) 0.0524(16) Uani 1 1 d .
H3 H 0.8169 -0.0182 0.6943 0.063 Uiso 1 1 calc R
C4 C 0.8422(4) -0.0059(3) 0.6023(3) 0.0507(15) Uani 1 1 d .
C5 C 0.7798(4) -0.0124(3) 0.5534(3) 0.0492(14) Uani 1 1 d .
C6 C 0.7920(5) -0.0106(4) 0.4903(3) 0.0693(19) Uani 1 1 d .
H6 H 0.8496 0.0012 0.4743 0.083 Uiso 1 1 calc R
C7 C 0.7200(6) -0.0259(4) 0.4523(3) 0.083(2) Uani 1 1 d .
H7 H 0.7294 -0.0258 0.4107 0.100 Uiso 1 1 calc R
C8 C 0.6317(6) -0.0421(4) 0.4758(4) 0.084(2) Uani 1 1 d .
H8 H 0.5833 -0.0528 0.4494 0.100 Uiso 1 1 calc R
C9 C 0.6161(4) -0.0421(3) 0.5369(3) 0.0615(18) Uani 1 1 d .
H9 H 0.5569 -0.0510 0.5516 0.074 Uiso 1 1 calc R
C1 C 0.6894(4) -0.0288(3) 0.5776(3) 0.0486(15) Uani 1 1 d .
C10 C 0.6390(6) -0.0687(4) 0.7720(3) 0.090(3) Uani 1 1 d .
H10A H 0.7002 -0.0526 0.7828 0.134 Uiso 1 1 calc R
H10B H 0.6383 -0.1231 0.7660 0.134 Uiso 1 1 calc R
H10C H 0.5969 -0.0554 0.8039 0.134 Uiso 1 1 calc R
C11 C 0.4875(5) -0.0577(4) 0.6772(4) 0.088(3) Uani 1 1 d .
H11A H 0.4444 -0.0510 0.7098 0.132 Uiso 1 1 calc R
H11B H 0.4928 -0.1112 0.6678 0.132 Uiso 1 1 calc R
H11C H 0.4661 -0.0305 0.6422 0.132 Uiso 1 1 calc R
C21 C 0.9436(4) 0.0044(4) 0.5951(3) 0.074(2) Uani 1 1 d U
H21A H 0.9736 -0.0378 0.6159 0.088 Uiso 1 1 calc R
H21B H 0.9578 -0.0010 0.5524 0.088 Uiso 1 1 calc R
C22 C 0.9858(6) 0.0729(5) 0.6155(5) 0.138(4) Uani 1 1 d U
H22A H 1.0103 0.0569 0.6543 0.166 Uiso 1 1 calc R
H22B H 1.0394 0.0755 0.5892 0.166 Uiso 1 1 calc R
C23 C 0.9701(6) 0.1454(5) 0.6254(5) 0.131(4) Uani 1 1 d U
H23A H 0.9887 0.1704 0.5881 0.157 Uiso 1 1 calc R
H23B H 1.0160 0.1598 0.6553 0.157 Uiso 1 1 calc R
C24 C 0.8924(8) 0.2587(5) 0.6185(5) 0.151(4) Uani 1 1 d U
H24A H 0.9553 0.2752 0.6147 0.227 Uiso 1 1 calc R
H24B H 0.8596 0.2931 0.6447 0.227 Uiso 1 1 calc R
H24C H 0.8637 0.2583 0.5793 0.227 Uiso 1 1 calc R
C25 C 0.8922(6) 0.1960(6) 0.7081(4) 0.136(4) Uani 1 1 d U
H25A H 0.8921 0.1472 0.7281 0.203 Uiso 1 1 calc R
H25B H 0.8387 0.2246 0.7203 0.203 Uiso 1 1 calc R
H25C H 0.9470 0.2236 0.7189 0.203 Uiso 1 1 calc R
C13 C 0.5916(4) 0.0851(3) 0.7092(3) 0.0408(13) Uani 1 1 d .
C12 C 0.6450(4) 0.1363(3) 0.7453(2) 0.0419(13) Uani 1 1 d .
C20 C 0.7036(4) 0.1250(4) 0.7959(3) 0.0566(16) Uani 1 1 d .
H20 H 0.7189 0.0757 0.8080 0.068 Uiso 1 1 calc R
C19 C 0.7377(5) 0.1863(5) 0.8268(3) 0.074(2) Uani 1 1 d .
H19 H 0.7742 0.1782 0.8609 0.089 Uiso 1 1 calc R
C18 C 0.7188(5) 0.2611(4) 0.8081(3) 0.072(2) Uani 1 1 d .
H18 H 0.7424 0.3019 0.8302 0.086 Uiso 1 1 calc R
C17 C 0.6669(4) 0.2755(4) 0.7585(3) 0.0579(17) Uani 1 1 d .
H17 H 0.6562 0.3257 0.7466 0.069 Uiso 1 1 calc R
C16 C 0.6285(4) 0.2138(3) 0.7244(3) 0.0460(15) Uani 1 1 d .
C15 C 0.5663(4) 0.2112(3) 0.6750(3) 0.0467(15) Uani 1 1 d .
C14 C 0.5431(4) 0.1333(3) 0.6678(3) 0.0485(14) Uani 1 1 d .
H14 H 0.5010 0.1153 0.6394 0.058 Uiso 1 1 calc R
C26 C 0.5262(5) 0.2796(4) 0.6439(3) 0.074(2) Uani 1 1 d .
H26A H 0.5639 0.3237 0.6540 0.089 Uiso 1 1 calc R
H26B H 0.4651 0.2886 0.6604 0.089 Uiso 1 1 calc R
C27 C 0.5179(6) 0.2757(5) 0.5761(4) 0.096(3) Uani 1 1 d .
H27A H 0.4764 0.3158 0.5628 0.115 Uiso 1 1 calc R
H27B H 0.4901 0.2271 0.5653 0.115 Uiso 1 1 calc R
C28 C 0.6096(7) 0.2838(5) 0.5416(4) 0.106(3) Uani 1 1 d .
H28A H 0.5965 0.3068 0.5025 0.127 Uiso 1 1 calc R
H28B H 0.6486 0.3193 0.5637 0.127 Uiso 1 1 calc R
C29 C 0.6139(8) 0.1593(5) 0.4940(4) 0.147(4) Uani 1 1 d .
H29A H 0.5936 0.1839 0.4574 0.220 Uiso 1 1 calc R
H29B H 0.5613 0.1398 0.5155 0.220 Uiso 1 1 calc R
H29C H 0.6546 0.1178 0.4840 0.220 Uiso 1 1 calc R
C30 C 0.7414(8) 0.2348(8) 0.4958(4) 0.163(5) Uani 1 1 d .
H30A H 0.7808 0.1910 0.4908 0.244 Uiso 1 1 calc R
H30B H 0.7749 0.2747 0.5161 0.244 Uiso 1 1 calc R
H30C H 0.7216 0.2526 0.4568 0.244 Uiso 1 1 calc R

loop_
_atom_site_aniso_label
_atom_site_aniso_U_11
_atom_site_aniso_U_22
_atom_site_aniso_U_33
_atom_site_aniso_U_23
_atom_site_aniso_U_13
_atom_site_aniso_U_12
Eu1 0.03473(13) 0.03090(13) 0.03757(14) 0.00145(14) 0.00167(13) -0.00019(14)
Si1 0.0650(12) 0.0335(9) 0.0669(12) 0.0022(9) 0.0232(10) -0.0028(8)
N1 0.044(3) 0.052(3) 0.057(3) -0.001(2) -0.002(2) -0.003(2)
N2 0.074(4) 0.054(3) 0.054(4) 0.010(3) -0.005(3) 0.006(3)
C2 0.052(4) 0.024(3) 0.067(5) -0.004(3) 0.011(3) 0.000(2)
C3 0.065(5) 0.034(3) 0.059(4) -0.003(3) -0.004(3) 0.015(3)
C4 0.046(3) 0.040(3) 0.066(4) -0.007(3) 0.005(3) 0.007(3)
C5 0.051(4) 0.038(3) 0.059(4) -0.010(3) 0.016(4) 0.004(3)
C6 0.077(5) 0.067(4) 0.065(5) -0.016(4) 0.028(4) 0.002(4)
C7 0.107(7) 0.091(6) 0.052(5) -0.033(4) 0.006(5) 0.004(5)
C8 0.088(6) 0.087(6) 0.076(6) -0.035(5) -0.011(5) -0.005(5)
C9 0.050(4) 0.054(4) 0.082(5) -0.020(4) -0.006(4) -0.007(3)
C1 0.054(4) 0.033(3) 0.058(4) -0.010(3) 0.007(3) 0.002(3)
C10 0.133(7) 0.052(4) 0.084(6) 0.022(4) 0.040(5) 0.025(4)
C11 0.075(5) 0.058(4) 0.131(7) -0.018(5) 0.041(5) -0.024(4)
C21 0.052(4) 0.076(5) 0.093(5) -0.013(4) 0.008(3) 0.008(4)
C22 0.069(5) 0.117(6) 0.227(9) -0.052(7) 0.050(6) 0.000(5)
C23 0.081(5) 0.133(7) 0.179(8) -0.062(6) -0.008(6) 0.014(5)
C24 0.187(8) 0.098(6) 0.168(8) 0.020(6) -0.051(7) -0.044(6)
C25 0.105(6) 0.201(8) 0.100(6) -0.027(6) 0.008(5) -0.031(6)
C13 0.043(3) 0.030(3) 0.049(4) 0.003(3) 0.013(3) -0.001(2)
C12 0.049(3) 0.043(3) 0.034(3) 0.002(3) 0.011(3) -0.002(3)
C20 0.069(4) 0.055(4) 0.046(3) 0.006(3) 0.015(3) -0.004(3)
C19 0.083(5) 0.096(6) 0.043(4) -0.011(4) 0.003(4) -0.014(4)
C18 0.086(6) 0.069(5) 0.062(5) -0.022(4) 0.021(5) -0.017(4)
C17 0.070(5) 0.046(4) 0.058(4) -0.009(3) 0.019(4) 0.002(3)
C16 0.060(4) 0.032(3) 0.046(4) -0.007(3) 0.017(3) 0.002(3)
C15 0.047(4) 0.034(3) 0.059(4) 0.004(3) 0.010(3) 0.007(3)
C14 0.039(3) 0.054(4) 0.052(4) -0.007(3) 0.003(3) 0.000(3)
C26 0.081(5) 0.051(4) 0.090(6) 0.004(4) -0.003(4) 0.020(4)
C27 0.095(7) 0.087(6) 0.106(7) 0.020(5) -0.012(6) 0.046(5)
C28 0.141(9) 0.088(6) 0.090(7) 0.016(5) -0.041(6) 0.030(6)
C29 0.228(13) 0.096(7) 0.117(9) -0.001(6) -0.062(9) -0.010(8)
C30 0.151(11) 0.257(15) 0.081(8) 0.039(9) 0.018(7) -0.037(9)

loop_
_atom_type_symbol
_atom_type_description
_atom_type_scat_dispersion_real
_atom_type_scat_dispersion_imag
_atom_type_scat_source
C C 0.0033 0.0016 'International Tables Vol C Tables 4.2.6.8 and 6.1.1.4'
H H 0.0000 0.0000 'International Tables Vol C Tables 4.2.6.8 and 6.1.1.4'
N N 0.0061 0.0033 'International Tables Vol C Tables 4.2.6.8 and 6.1.1.4'
Si Si 0.0817 0.0704 'International Tables Vol C Tables 4.2.6.8 and 6.1.1.4'
Eu Eu -0.1578 3.6682 'International Tables Vol C Tables 4.2.6.8 and 6.1.1.4'

loop_
_geom_angle_atom_site_label_1
_geom_angle_atom_site_label_2
_geom_angle_atom_site_label_3
_geom_angle
N1 Eu1 N2 100.99(16)
N1 Eu1 C13 128.36(16)
N2 Eu1 C13 116.12(17)
N1 Eu1 C14 141.40(16)
N2 Eu1 C14 86.19(17)
C13 Eu1 C14 29.96(16)
N1 Eu1 C3 89.00(16)
N2 Eu1 C3 144.23(17)
C13 Eu1 C3 81.30(17)
C14 Eu1 C3 107.18(18)
N1 Eu1 C2 118.79(16)
N2 Eu1 C2 128.17(18)
C13 Eu1 C2 63.71(15)
C14 Eu1 C2 82.48(16)
C3 Eu1 C2 29.79(16)
N1 Eu1 C12 100.69(15)
N2 Eu1 C12 122.53(16)
C13 Eu1 C12 29.09(15)
C14 Eu1 C12 46.95(16)
C3 Eu1 C12 88.35(17)
C2 Eu1 C12 83.11(15)
N1 Eu1 C4 77.78(16)
N2 Eu1 C4 120.60(17)
C13 Eu1 C4 108.66(16)
C14 Eu1 C4 130.73(16)
C3 Eu1 C4 28.28(16)
C2 Eu1 C4 48.27(16)
C12 Eu1 C4 115.76(16)
N1 Eu1 C15 116.56(16)
N2 Eu1 C15 75.58(17)
C13 Eu1 C15 48.95(15)
C14 Eu1 C15 28.52(15)
C3 Eu1 C15 130.08(17)
C2 Eu1 C15 109.91(16)
C12 Eu1 C15 47.15(16)
C4 Eu1 C15 157.48(16)
N1 Eu1 C1 123.84(16)
N2 Eu1 C1 101.63(17)
C13 Eu1 C1 83.75(16)
C14 Eu1 C1 90.80(17)
C3 Eu1 C1 46.77(18)
C2 Eu1 C1 28.86(16)
C12 Eu1 C1 108.76(16)
C4 Eu1 C1 46.55(16)
C15 Eu1 C1 118.63(16)
N1 Eu1 C5 97.94(16)
N2 Eu1 C5 98.51(17)
C13 Eu1 C5 109.82(15)
C14 Eu1 C5 118.65(17)
C3 Eu1 C5 45.83(18)
C2 Eu1 C5 47.35(16)
C12 Eu1 C5 129.85(15)
C4 Eu1 C5 27.56(16)
C15 Eu1 C5 145.50(17)
C1 Eu1 C5 28.12(15)
N1 Eu1 C16 95.80(16)
N2 Eu1 C16 96.91(16)
C13 Eu1 C16 47.55(14)
C14 Eu1 C16 45.60(16)
C3 Eu1 C16 116.33(17)
C2 Eu1 C16 109.65(15)
C12 Eu1 C16 28.35(14)
C4 Eu1 C16 142.49(17)
C15 Eu1 C16 27.54(15)
C1 Eu1 C16 131.03(16)
C5 Eu1 C16 156.96(15)
C13 Si1 C2 104.5(2)
C13 Si1 C11 107.5(3)
C2 Si1 C11 114.6(3)
C13 Si1 C10 112.7(3)
C2 Si1 C10 109.1(3)
C11 Si1 C10 108.5(4)
C23 N1 C24 108.9(7)
C23 N1 C25 109.2(7)
C24 N1 C25 104.8(7)
C23 N1 Eu1 121.4(5)
C24 N1 Eu1 108.4(5)
C25 N1 Eu1 102.9(4)
C29 N2 C30 104.1(7)
C29 N2 C28 113.1(7)
C30 N2 C28 106.6(8)
C29 N2 Eu1 102.4(4)
C30 N2 Eu1 107.6(5)
C28 N2 Eu1 121.7(4)
C1 C2 C3 104.7(5)
C1 C2 Si1 129.4(5)
C3 C2 Si1 122.6(5)
C1 C2 Eu1 80.3(3)
C3 C2 Eu1 74.6(3)
Si1 C2 Eu1 94.8(2)
C4 C3 C2 111.2(5)
C4 C3 Eu1 80.8(3)
C2 C3 Eu1 75.6(3)
C4 C3 H3 124.4
C2 C3 H3 124.4
Eu1 C3 H3 111.1
C3 C4 C5 107.1(5)
C3 C4 C21 128.5(6)
C5 C4 C21 124.1(6)
C3 C4 Eu1 70.9(3)
C5 C4 Eu1 79.2(3)
C21 C4 Eu1 120.6(4)
C6 C5 C4 132.5(6)
C6 C5 C1 119.1(6)
C4 C5 C1 108.3(5)
C6 C5 Eu1 122.4(4)
C4 C5 Eu1 73.2(3)
C1 C5 Eu1 73.4(3)
C7 C6 C5 120.6(7)
C7 C6 H6 119.7
C5 C6 H6 119.7
C6 C7 C8 120.4(7)
C6 C7 H7 119.8
C8 C7 H7 119.8
C9 C8 C7 120.9(7)
C9 C8 H8 119.6
C7 C8 H8 119.6
C8 C9 C1 120.3(7)
C8 C9 H9 119.8
C1 C9 H9 119.8
C9 C1 C2 132.5(6)
C9 C1 C5 118.6(6)
C2 C1 C5 108.7(5)
C9 C1 Eu1 120.0(4)
C2 C1 Eu1 70.9(3)
C5 C1 Eu1 78.5(3)
Si1 C10 H10A 109.5
Si1 C10 H10B 109.5
H10A C10 H10B 109.5
Si1 C10 H10C 109.5
H10A C10 H10C 109.5
H10B C10 H10C 109.5
Si1 C11 H11A 109.5
Si1 C11 H11B 109.5
H11A C11 H11B 109.5
Si1 C11 H11C 109.5
H11A C11 H11C 109.5
H11B C11 H11C 109.5
C22 C21 C4 119.5(6)
C22 C21 H21A 107.4
C4 C21 H21A 107.4
C22 C21 H21B 107.4
C4 C21 H21B 107.4
H21A C21 H21B 107.0
C23 C22 C21 142.9(9)
C23 C22 H22A 101.2
C21 C22 H22A 101.2
C23 C22 H22B 101.2
C21 C22 H22B 101.2
H22A C22 H22B 104.5
C22 C23 N1 131.7(9)
C22 C23 H23A 104.3
N1 C23 H23A 104.3
C22 C23 H23B 104.3
N1 C23 H23B 104.3
H23A C23 H23B 105.6
N1 C24 H24A 109.5
N1 C24 H24B 109.5
H24A C24 H24B 109.5
N1 C24 H24C 109.5
H24A C24 H24C 109.5
H24B C24 H24C 109.5
N1 C25 H25A 109.5
N1 C25 H25B 109.5
H25A C25 H25B 109.5
N1 C25 H25C 109.5
H25A C25 H25C 109.5
H25B C25 H25C 109.5
C14 C13 C12 104.8(4)
C14 C13 Si1 124.1(4)
C12 C13 Si1 129.2(4)
C14 C13 Eu1 75.6(3)
C12 C13 Eu1 81.1(3)
Si1 C13 Eu1 97.0(2)
C20 C12 C13 132.8(5)
C20 C12 C16 118.6(5)
C13 C12 C16 108.6(5)
C20 C12 Eu1 119.0(4)
C13 C12 Eu1 69.8(3)
C16 C12 Eu1 80.2(3)
C19 C20 C12 120.2(6)
C19 C20 H20 119.9
C12 C20 H20 119.9
C20 C19 C18 121.0(7)
C20 C19 H19 119.5
C18 C19 H19 119.5
C17 C18 C19 121.5(7)
C17 C18 H18 119.2
C19 C18 H18 119.2
C18 C17 C16 120.2(6)
C18 C17 H17 119.9
C16 C17 H17 119.9
C15 C16 C17 132.7(6)
C15 C16 C12 108.7(5)
C17 C16 C12 118.2(6)
C15 C16 Eu1 72.9(3)
C17 C16 Eu1 126.6(4)
C12 C16 Eu1 71.4(3)
C14 C15 C16 105.5(5)
C14 C15 C26 128.9(6)
C16 C15 C26 125.1(6)
C14 C15 Eu1 69.4(3)
C16 C15 Eu1 79.6(3)
C26 C15 Eu1 122.2(4)
C15 C14 C13 112.4(5)
C15 C14 Eu1 82.1(3)
C13 C14 Eu1 74.4(3)
C15 C14 H14 123.8
C13 C14 H14 123.8
Eu1 C14 H14 111.4
C15 C26 C27 116.8(6)
C15 C26 H26A 108.1
C27 C26 H26A 108.1
C15 C26 H26B 108.1
C27 C26 H26B 108.1
H26A C26 H26B 107.3
C26 C27 C28 114.9(7)
C26 C27 H27A 108.5
C28 C27 H27A 108.5
C26 C27 H27B 108.5
C28 C27 H27B 108.5
H27A C27 H27B 107.5
N2 C28 C27 116.6(7)
N2 C28 H28A 108.1
C27 C28 H28A 108.1
N2 C28 H28B 108.1
C27 C28 H28B 108.1
H28A C28 H28B 107.3
N2 C29 H29A 109.5
N2 C29 H29B 109.5
H29A C29 H29B 109.5
N2 C29 H29C 109.5
H29A C29 H29C 109.5
H29B C29 H29C 109.5
N2 C30 H30A 109.5
N2 C30 H30B 109.5
H30A C30 H30B 109.5
N2 C30 H30C 109.5
H30A C30 H30C 109.5
H30B C30 H30C 109.5

loop_
_geom_bond_atom_site_label_1
_geom_bond_atom_site_label_2
_geom_bond_distance
Eu1 N1 2.671(5)
Eu1 N2 2.715(5)
Eu1 C13 2.752(5)
Eu1 C14 2.768(5)
Eu1 C3 2.798(5)
Eu1 C2 2.812(5)
Eu1 C12 2.898(5)
Eu1 C4 2.924(5)
Eu1 C15 2.929(5)
Eu1 C1 2.933(5)
Eu1 C5 2.999(5)
Eu1 C16 3.014(5)
Si1 C13 1.852(5)
Si1 C2 1.862(6)
Si1 C11 1.870(7)
Si1 C10 1.874(7)
N1 C23 1.400(9)
N1 C24 1.406(9)
N1 C25 1.448(9)
N2 C29 1.441(9)
N2 C30 1.439(10)
N2 C28 1.459(9)
C2 C1 1.436(8)
C2 C3 1.442(8)
C3 C4 1.403(8)
C3 H3 0.9300
C4 C5 1.413(8)
C4 C21 1.488(8)
C5 C6 1.405(8)
C5 C1 1.442(8)
C6 C7 1.364(9)
C6 H6 0.9300
C7 C8 1.409(10)
C7 H7 0.9300
C8 C9 1.368(9)
C8 H8 0.9300
C9 C1 1.410(8)
C9 H9 0.9300
C10 H10A 0.9600
C10 H10B 0.9600
C10 H10C 0.9600
C11 H11A 0.9600
C11 H11B 0.9600
C11 H11C 0.9600
C21 C22 1.418(10)
C21 H21A 0.9700
C21 H21B 0.9700
C22 C23 1.305(11)
C22 H22A 0.9700
C22 H22B 0.9700
C23 H23A 0.9700
C23 H23B 0.9700
C24 H24A 0.9600
C24 H24B 0.9600
C24 H24C 0.9600
C25 H25A 0.9600
C25 H25B 0.9600
C25 H25C 0.9600
C13 C14 1.427(7)
C13 C12 1.426(7)
C12 C20 1.416(8)
C12 C16 1.452(7)
C20 C19 1.363(9)
C20 H20 0.9300
C19 C18 1.399(9)
C19 H19 0.9300
C18 C17 1.351(9)
C18 H18 0.9300
C17 C16 1.427(8)
C17 H17 0.9300
C16 C15 1.417(8)
C15 C14 1.412(7)
C15 C26 1.496(8)
C14 H14 0.9300
C26 C27 1.503(9)
C26 H26A 0.9700
C26 H26B 0.9700
C27 C28 1.537(11)
C27 H27A 0.9700
C27 H27B 0.9700
C28 H28A 0.9700
C28 H28B 0.9700
C29 H29A 0.9600
C29 H29B 0.9600
C29 H29C 0.9600
C30 H30A 0.9600
C30 H30B 0.9600
C30 H30C 0.9600

loop_
_geom_torsion_atom_site_label_1
_geom_torsion_atom_site_label_2
_geom_torsion_atom_site_label_3
_geom_torsion_atom_site_label_4
_geom_torsion
N2 Eu1 N1 C23 -105.9(6)
C13 Eu1 N1 C23 117.5(6)
C14 Eu1 N1 C23 156.3(6)
C3 Eu1 N1 C23 39.5(7)
C2 Eu1 N1 C23 39.6(7)
C12 Eu1 N1 C23 127.6(6)
C4 Eu1 N1 C23 13.3(6)
C15 Eu1 N1 C23 174.8(6)
C1 Eu1 N1 C23 6.2(7)
C5 Eu1 N1 C23 -5.6(7)
C16 Eu1 N1 C23 155.8(6)
N2 Eu1 N1 C24 21.0(6)
C13 Eu1 N1 C24 -115.5(6)
C14 Eu1 N1 C24 -76.7(6)
C3 Eu1 N1 C24 166.4(6)
C2 Eu1 N1 C24 166.6(5)
C12 Eu1 N1 C24 -105.4(6)
C4 Eu1 N1 C24 140.3(6)
C15 Eu1 N1 C24 -58.2(6)
C1 Eu1 N1 C24 133.2(5)
C5 Eu1 N1 C24 121.4(6)
C16 Eu1 N1 C24 -77.2(6)
N2 Eu1 N1 C25 131.7(5)
C13 Eu1 N1 C25 -4.8(6)
C14 Eu1 N1 C25 34.0(6)
C3 Eu1 N1 C25 -82.9(5)
C2 Eu1 N1 C25 -82.7(5)
C12 Eu1 N1 C25 5.2(5)
C4 Eu1 N1 C25 -109.1(5)
C15 Eu1 N1 C25 52.4(5)
C1 Eu1 N1 C25 -116.1(5)
C5 Eu1 N1 C25 -128.0(5)
C16 Eu1 N1 C25 33.5(5)
N1 Eu1 N2 C29 140.7(6)
C13 Eu1 N2 C29 -76.2(6)
C14 Eu1 N2 C29 -77.5(6)
C3 Eu1 N2 C29 36.9(7)
C2 Eu1 N2 C29 -0.2(6)
C12 Eu1 N2 C29 -108.9(6)
C4 Eu1 N2 C29 58.5(6)
C15 Eu1 N2 C29 -104.4(6)
C1 Eu1 N2 C29 12.5(6)
C5 Eu1 N2 C29 40.9(6)
C16 Eu1 N2 C29 -121.9(6)
N1 Eu1 N2 C30 31.4(6)
C13 Eu1 N2 C30 174.5(6)
C14 Eu1 N2 C30 173.2(6)
C3 Eu1 N2 C30 -72.4(7)
C2 Eu1 N2 C30 -109.5(6)
C12 Eu1 N2 C30 141.8(6)
C4 Eu1 N2 C30 -50.8(6)
C15 Eu1 N2 C30 146.3(6)
C1 Eu1 N2 C30 -96.8(6)
C5 Eu1 N2 C30 -68.4(6)
C16 Eu1 N2 C30 128.7(6)
N1 Eu1 N2 C28 -91.8(6)
C13 Eu1 N2 C28 51.2(6)
C14 Eu1 N2 C28 49.9(6)
C3 Eu1 N2 C28 164.3(5)
C2 Eu1 N2 C28 127.2(6)
C12 Eu1 N2 C28 18.5(6)
C4 Eu1 N2 C28 -174.0(6)
C15 Eu1 N2 C28 23.0(6)
C1 Eu1 N2 C28 139.9(6)
C5 Eu1 N2 C28 168.3(6)
C16 Eu1 N2 C28 5.5(6)
C13 Si1 C2 C1 -82.6(5)
C11 Si1 C2 C1 34.8(6)
C10 Si1 C2 C1 156.6(5)
C13 Si1 C2 C3 73.4(5)
C11 Si1 C2 C3 -169.2(4)
C10 Si1 C2 C3 -47.4(5)
C13 Si1 C2 Eu1 -1.3(3)
C11 Si1 C2 Eu1 116.1(3)
C10 Si1 C2 Eu1 -122.1(3)
N1 Eu1 C2 C1 -108.6(4)
N2 Eu1 C2 C1 26.5(4)
C13 Eu1 C2 C1 130.2(4)
C14 Eu1 C2 C1 105.6(4)
C3 Eu1 C2 C1 -108.3(5)
C12 Eu1 C2 C1 152.9(4)
C4 Eu1 C2 C1 -73.1(4)
C15 Eu1 C2 C1 113.5(3)
C5 Eu1 C2 C1 -35.6(3)
C16 Eu1 C2 C1 142.8(3)
N1 Eu1 C2 C3 -0.3(4)
N2 Eu1 C2 C3 134.8(3)
C13 Eu1 C2 C3 -121.6(4)
C14 Eu1 C2 C3 -146.1(4)
C12 Eu1 C2 C3 -98.8(4)
C4 Eu1 C2 C3 35.2(3)
C15 Eu1 C2 C3 -138.2(3)
C1 Eu1 C2 C3 108.3(5)
C5 Eu1 C2 C3 72.7(4)
C16 Eu1 C2 C3 -108.9(3)
N1 Eu1 C2 Si1 122.2(2)
N2 Eu1 C2 Si1 -102.7(3)
C13 Eu1 C2 Si1 0.9(2)
C14 Eu1 C2 Si1 -23.6(2)
C3 Eu1 C2 Si1 122.5(5)
C12 Eu1 C2 Si1 23.7(2)
C4 Eu1 C2 Si1 157.7(4)
C15 Eu1 C2 Si1 -15.7(3)
C1 Eu1 C2 Si1 -129.2(5)
C5 Eu1 C2 Si1 -164.8(4)
C16 Eu1 C2 Si1 13.6(3)
C1 C2 C3 C4 1.3(6)
Si1 C2 C3 C4 -159.8(4)
Eu1 C2 C3 C4 -74.0(4)
C1 C2 C3 Eu1 75.3(4)
Si1 C2 C3 Eu1 -85.8(3)
N1 Eu1 C3 C4 -65.5(4)
N2 Eu1 C3 C4 42.1(5)
C13 Eu1 C3 C4 165.4(4)
C14 Eu1 C3 C4 150.1(4)
C2 Eu1 C3 C4 114.8(5)
C12 Eu1 C3 C4 -166.2(4)
C15 Eu1 C3 C4 169.7(3)
C1 Eu1 C3 C4 75.8(4)
C5 Eu1 C3 C4 36.6(3)
C16 Eu1 C3 C4 -161.5(3)
N1 Eu1 C3 C2 179.7(3)
N2 Eu1 C3 C2 -72.7(5)
C13 Eu1 C3 C2 50.6(3)
C14 Eu1 C3 C2 35.3(4)
C12 Eu1 C3 C2 79.0(3)
C4 Eu1 C3 C2 -114.8(5)
C15 Eu1 C3 C2 55.0(4)
C1 Eu1 C3 C2 -39.0(3)
C5 Eu1 C3 C2 -78.2(4)
C16 Eu1 C3 C2 83.7(4)
C2 C3 C4 C5 -1.1(6)
Eu1 C3 C4 C5 -71.7(4)
C2 C3 C4 C21 -175.0(6)
Eu1 C3 C4 C21 114.4(6)
C2 C3 C4 Eu1 70.6(4)
N1 Eu1 C4 C3 111.4(4)
N2 Eu1 C4 C3 -152.9(3)
C13 Eu1 C4 C3 -15.3(4)
C14 Eu1 C4 C3 -38.9(5)
C2 Eu1 C4 C3 -37.2(3)
C12 Eu1 C4 C3 15.3(4)
C15 Eu1 C4 C3 -20.8(7)
C1 Eu1 C4 C3 -76.7(4)
C5 Eu1 C4 C3 -112.5(5)
C16 Eu1 C4 C3 27.9(5)
N1 Eu1 C4 C5 -136.1(4)
N2 Eu1 C4 C5 -40.4(4)
C13 Eu1 C4 C5 97.3(4)
C14 Eu1 C4 C5 73.6(4)
C3 Eu1 C4 C5 112.5(5)
C2 Eu1 C4 C5 75.3(4)
C12 Eu1 C4 C5 127.8(3)
C15 Eu1 C4 C5 91.7(6)
C1 Eu1 C4 C5 35.8(3)
C16 Eu1 C4 C5 140.4(3)
N1 Eu1 C4 C21 -12.7(5)
N2 Eu1 C4 C21 83.0(5)
C13 Eu1 C4 C21 -139.3(5)
C14 Eu1 C4 C21 -163.0(5)
C3 Eu1 C4 C21 -124.1(7)
C2 Eu1 C4 C21 -161.3(6)
C12 Eu1 C4 C21 -108.8(5)
C15 Eu1 C4 C21 -144.9(5)
C1 Eu1 C4 C21 159.2(6)
C5 Eu1 C4 C21 123.4(7)
C16 Eu1 C4 C21 -96.2(5)
C3 C4 C5 C6 -175.1(6)
C21 C4 C5 C6 -0.9(10)
Eu1 C4 C5 C6 118.9(7)
C3 C4 C5 C1 0.4(6)
C21 C4 C5 C1 174.7(5)
Eu1 C4 C5 C1 -65.5(4)
C3 C4 C5 Eu1 65.9(4)
C21 C4 C5 Eu1 -119.8(6)
N1 Eu1 C5 C6 -86.9(6)
N2 Eu1 C5 C6 15.5(6)
C13 Eu1 C5 C6 137.3(5)
C14 Eu1 C5 C6 105.8(5)
C3 Eu1 C5 C6 -167.7(7)
C2 Eu1 C5 C6 150.9(7)
C12 Eu1 C5 C6 162.0(5)
C4 Eu1 C5 C6 -130.1(7)
C15 Eu1 C5 C6 92.4(6)
C1 Eu1 C5 C6 114.3(7)
C16 Eu1 C5 C6 147.0(5)
N1 Eu1 C5 C4 43.2(4)
N2 Eu1 C5 C4 145.6(3)
C13 Eu1 C5 C4 -92.5(4)
C14 Eu1 C5 C4 -124.1(4)
C3 Eu1 C5 C4 -37.6(3)
C2 Eu1 C5 C4 -79.0(4)
C12 Eu1 C5 C4 -67.9(4)
C15 Eu1 C5 C4 -137.5(4)
C1 Eu1 C5 C4 -115.6(5)
C16 Eu1 C5 C4 -82.9(6)
N1 Eu1 C5 C1 158.8(4)
N2 Eu1 C5 C1 -98.8(4)
C13 Eu1 C5 C1 23.0(4)
C14 Eu1 C5 C1 -8.5(4)
C3 Eu1 C5 C1 78.0(4)
C2 Eu1 C5 C1 36.6(3)
C12 Eu1 C5 C1 47.7(5)
C4 Eu1 C5 C1 115.6(5)
C15 Eu1 C5 C1 -21.9(5)
C16 Eu1 C5 C1 32.7(7)
C4 C5 C6 C7 173.5(7)
C1 C5 C6 C7 -1.6(9)
Eu1 C5 C6 C7 -89.7(7)
C5 C6 C7 C8 1.6(11)
C6 C7 C8 C9 0.5(12)
C7 C8 C9 C1 -2.4(11)
C8 C9 C1 C2 -173.8(6)
C8 C9 C1 C5 2.3(9)
C8 C9 C1 Eu1 95.3(7)
C3 C2 C1 C9 175.3(6)
Si1 C2 C1 C9 -25.4(9)
Eu1 C2 C1 C9 -113.6(6)
C3 C2 C1 C5 -1.0(6)
Si1 C2 C1 C5 158.3(4)
Eu1 C2 C1 C5 70.1(4)
C3 C2 C1 Eu1 -71.1(3)
Si1 C2 C1 Eu1 88.2(4)
C6 C5 C1 C9 -0.3(8)
C4 C5 C1 C9 -176.5(5)
Eu1 C5 C1 C9 118.0(5)
C6 C5 C1 C2 176.6(5)
C4 C5 C1 C2 0.4(6)
Eu1 C5 C1 C2 -65.0(4)
C6 C5 C1 Eu1 -118.3(5)
C4 C5 C1 Eu1 65.4(4)
N1 Eu1 C1 C9 -142.1(5)
N2 Eu1 C1 C9 -30.3(5)
C13 Eu1 C1 C9 85.2(5)
C14 Eu1 C1 C9 56.0(5)
C3 Eu1 C1 C9 169.1(6)
C2 Eu1 C1 C9 128.8(7)
C12 Eu1 C1 C9 100.2(5)
C4 Eu1 C1 C9 -151.7(6)
C15 Eu1 C1 C9 49.5(6)
C5 Eu1 C1 C9 -116.6(7)
C16 Eu1 C1 C9 79.7(6)
N1 Eu1 C1 C2 89.1(4)
N2 Eu1 C1 C2 -159.0(3)
C13 Eu1 C1 C2 -43.6(3)
C14 Eu1 C1 C2 -72.7(4)
C3 Eu1 C1 C2 40.3(3)
C12 Eu1 C1 C2 -28.5(4)
C4 Eu1 C1 C2 79.6(4)
C15 Eu1 C1 C2 -79.2(4)
C5 Eu1 C1 C2 114.7(5)
C16 Eu1 C1 C2 -49.0(4)
N1 Eu1 C1 C5 -25.6(4)
N2 Eu1 C1 C5 86.3(4)
C13 Eu1 C1 C5 -158.3(4)
C14 Eu1 C1 C5 172.6(4)
C3 Eu1 C1 C5 -74.3(4)
C2 Eu1 C1 C5 -114.7(5)
C12 Eu1 C1 C5 -143.2(4)
C4 Eu1 C1 C5 -35.1(3)
C15 Eu1 C1 C5 166.1(4)
C16 Eu1 C1 C5 -163.7(3)
C3 C4 C21 C22 -71.6(11)
C5 C4 C21 C22 115.5(9)
Eu1 C4 C21 C22 17.6(10)
C4 C21 C22 C23 -27(2)
C21 C22 C23 N1 31(3)
C24 N1 C23 C22 -149.8(13)
C25 N1 C23 C22 96.3(14)
Eu1 N1 C23 C22 -23.0(16)
C2 Si1 C13 C14 78.7(5)
C11 Si1 C13 C14 -43.5(5)
C10 Si1 C13 C14 -163.0(5)
C2 Si1 C13 C12 -82.9(5)
C11 Si1 C13 C12 155.0(5)
C10 Si1 C13 C12 35.5(6)
C2 Si1 C13 Eu1 1.3(3)
C11 Si1 C13 Eu1 -120.8(3)
C10 Si1 C13 Eu1 119.7(3)
N1 Eu1 C13 C14 128.5(3)
N2 Eu1 C13 C14 -2.7(4)
C3 Eu1 C13 C14 -149.7(4)
C2 Eu1 C13 C14 -124.4(4)
C12 Eu1 C13 C14 107.8(4)
C4 Eu1 C13 C14 -142.5(3)
C15 Eu1 C13 C14 34.7(3)
C1 Eu1 C13 C14 -102.6(3)
C5 Eu1 C13 C14 -113.3(3)
C16 Eu1 C13 C14 71.8(3)
N1 Eu1 C13 C12 20.7(4)
N2 Eu1 C13 C12 -110.5(3)
C14 Eu1 C13 C12 -107.8(4)
C3 Eu1 C13 C12 102.4(3)
C2 Eu1 C13 C12 127.8(4)
C4 Eu1 C13 C12 109.7(3)
C15 Eu1 C13 C12 -73.2(3)
C1 Eu1 C13 C12 149.6(3)
C5 Eu1 C13 C12 138.9(3)
C16 Eu1 C13 C12 -36.0(3)
N1 Eu1 C13 Si1 -108.0(2)
N2 Eu1 C13 Si1 120.8(2)
C14 Eu1 C13 Si1 123.4(4)
C3 Eu1 C13 Si1 -26.3(2)
C2 Eu1 C13 Si1 -0.9(2)
C12 Eu1 C13 Si1 -128.7(4)
C4 Eu1 C13 Si1 -19.1(3)
C15 Eu1 C13 Si1 158.1(3)
C1 Eu1 C13 Si1 20.8(2)
C5 Eu1 C13 Si1 10.1(3)
C16 Eu1 C13 Si1 -164.7(3)
C14 C13 C12 C20 176.2(6)
Si1 C13 C12 C20 -19.5(9)
Eu1 C13 C12 C20 -111.3(6)
C14 C13 C12 C16 -0.8(6)
Si1 C13 C12 C16 163.5(4)
Eu1 C13 C12 C16 71.7(4)
C14 C13 C12 Eu1 -72.5(3)
Si1 C13 C12 Eu1 91.8(4)
N1 Eu1 C12 C20 -35.1(4)
N2 Eu1 C12 C20 -145.6(4)
C13 Eu1 C12 C20 128.5(6)
C14 Eu1 C12 C20 169.1(5)
C3 Eu1 C12 C20 53.6(4)
C2 Eu1 C12 C20 83.0(4)
C4 Eu1 C12 C20 46.4(5)
C15 Eu1 C12 C20 -151.5(5)
C1 Eu1 C12 C20 96.4(4)
C5 Eu1 C12 C20 74.8(5)
C16 Eu1 C12 C20 -117.4(6)
N1 Eu1 C12 C13 -163.6(3)
N2 Eu1 C12 C13 85.9(3)
C14 Eu1 C12 C13 40.6(3)
C3 Eu1 C12 C13 -75.0(3)
C2 Eu1 C12 C13 -45.5(3)
C4 Eu1 C12 C13 -82.1(3)
C15 Eu1 C12 C13 79.9(3)
C1 Eu1 C12 C13 -32.1(3)
C5 Eu1 C12 C13 -53.7(4)
C16 Eu1 C12 C13 114.0(5)
N1 Eu1 C12 C16 82.3(3)
N2 Eu1 C12 C16 -28.2(4)
C13 Eu1 C12 C16 -114.0(5)
C14 Eu1 C12 C16 -73.5(3)
C3 Eu1 C12 C16 171.0(3)
C2 Eu1 C12 C16 -159.6(4)
C4 Eu1 C12 C16 163.8(3)
C15 Eu1 C12 C16 -34.1(3)
C1 Eu1 C12 C16 -146.2(3)
C5 Eu1 C12 C16 -167.7(3)
C13 C12 C20 C19 -171.7(6)
C16 C12 C20 C19 5.0(8)
Eu1 C12 C20 C19 99.7(6)
C12 C20 C19 C18 -2.6(10)
C20 C19 C18 C17 -0.6(11)
C19 C18 C17 C16 1.1(10)
C18 C17 C16 C15 173.6(6)
C18 C17 C16 C12 1.4(9)
C18 C17 C16 Eu1 -85.6(7)
C20 C12 C16 C15 -178.3(5)
C13 C12 C16 C15 -0.8(6)
Eu1 C12 C16 C15 63.8(4)
C20 C12 C16 C17 -4.4(7)
C13 C12 C16 C17 173.1(5)
Eu1 C12 C16 C17 -122.2(5)
C20 C12 C16 Eu1 117.8(5)
C13 C12 C16 Eu1 -64.7(3)
N1 Eu1 C16 C15 141.0(3)
N2 Eu1 C16 C15 39.2(3)
C13 Eu1 C16 C15 -80.2(4)
C14 Eu1 C16 C15 -38.6(3)
C3 Eu1 C16 C15 -127.2(3)
C2 Eu1 C16 C15 -95.6(3)
C12 Eu1 C16 C15 -117.2(5)
C4 Eu1 C16 C15 -141.5(3)
C1 Eu1 C16 C15 -72.8(4)
C5 Eu1 C16 C15 -92.6(5)
N1 Eu1 C16 C17 10.0(5)
N2 Eu1 C16 C17 -91.8(5)
C13 Eu1 C16 C17 148.8(6)
C14 Eu1 C16 C17 -169.6(6)
C3 Eu1 C16 C17 101.8(5)
C2 Eu1 C16 C17 133.4(5)
C12 Eu1 C16 C17 111.8(7)
C4 Eu1 C16 C17 87.5(6)
C15 Eu1 C16 C17 -131.0(7)
C1 Eu1 C16 C17 156.2(5)
C5 Eu1 C16 C17 136.4(5)
N1 Eu1 C16 C12 -101.8(3)
N2 Eu1 C16 C12 156.4(3)
C13 Eu1 C16 C12 37.0(3)
C14 Eu1 C16 C12 78.6(3)
C3 Eu1 C16 C12 -10.0(4)
C2 Eu1 C16 C12 21.6(4)
C4 Eu1 C16 C12 -24.3(5)
C15 Eu1 C16 C12 117.2(5)
C1 Eu1 C16 C12 44.3(4)
C5 Eu1 C16 C12 24.6(6)
C17 C16 C15 C14 -170.6(6)
C12 C16 C15 C14 2.1(6)
Eu1 C16 C15 C14 65.0(4)
C17 C16 C15 C26 2.2(10)
C12 C16 C15 C26 175.0(5)
Eu1 C16 C15 C26 -122.2(6)
C17 C16 C15 Eu1 124.4(6)
C12 C16 C15 Eu1 -62.9(4)
N1 Eu1 C15 C14 -155.5(3)
N2 Eu1 C15 C14 109.2(4)
C13 Eu1 C15 C14 -36.5(3)
C3 Eu1 C15 C14 -42.2(4)
C2 Eu1 C15 C14 -16.6(4)
C12 Eu1 C15 C14 -75.9(4)
C4 Eu1 C15 C14 -29.5(7)
C1 Eu1 C15 C14 13.7(4)
C5 Eu1 C15 C14 25.2(5)
C16 Eu1 C15 C14 -111.1(5)
N1 Eu1 C15 C16 -44.4(4)
N2 Eu1 C15 C16 -139.6(3)
C13 Eu1 C15 C16 74.6(3)
C14 Eu1 C15 C16 111.1(5)
C3 Eu1 C15 C16 68.9(4)
C2 Eu1 C15 C16 94.5(3)
C12 Eu1 C15 C16 35.2(3)
C4 Eu1 C15 C16 81.6(6)
C1 Eu1 C15 C16 124.8(3)
C5 Eu1 C15 C16 136.4(3)
N1 Eu1 C15 C26 80.7(5)
N2 Eu1 C15 C26 -14.6(5)
C13 Eu1 C15 C26 -160.3(6)
C14 Eu1 C15 C26 -123.8(7)
C3 Eu1 C15 C26 -166.0(5)
C2 Eu1 C15 C26 -140.4(5)
C12 Eu1 C15 C26 160.3(6)
C4 Eu1 C15 C26 -153.3(5)
C1 Eu1 C15 C26 -110.1(5)
C5 Eu1 C15 C26 -98.6(5)
C16 Eu1 C15 C26 125.1(7)
C16 C15 C14 C13 -2.7(6)
C26 C15 C14 C13 -175.2(6)
Eu1 C15 C14 C13 69.5(4)
C16 C15 C14 Eu1 -72.2(4)
C26 C15 C14 Eu1 115.3(6)
C12 C13 C14 C15 2.2(6)
Si1 C13 C14 C15 -163.1(4)
Eu1 C13 C14 C15 -74.4(4)
C12 C13 C14 Eu1 76.6(3)
Si1 C13 C14 Eu1 -88.8(4)
N1 Eu1 C14 C15 36.5(5)
N2 Eu1 C14 C15 -66.4(4)
C13 Eu1 C14 C15 116.0(5)
C3 Eu1 C14 C15 147.4(4)
C2 Eu1 C14 C15 164.3(4)
C12 Eu1 C14 C15 76.7(4)
C4 Eu1 C14 C15 165.6(3)
C1 Eu1 C14 C15 -168.0(4)
C5 Eu1 C14 C15 -164.0(3)
C16 Eu1 C14 C15 37.1(3)
N1 Eu1 C14 C13 -79.5(4)
N2 Eu1 C14 C13 177.6(3)
C3 Eu1 C14 C13 31.4(4)
C2 Eu1 C14 C13 48.3(3)
C12 Eu1 C14 C13 -39.3(3)
C4 Eu1 C14 C13 49.6(4)
C15 Eu1 C14 C13 -116.0(5)
C1 Eu1 C14 C13 76.0(3)
C5 Eu1 C14 C13 80.0(4)
C16 Eu1 C14 C13 -78.9(4)
C14 C15 C26 C27 -48.8(10)
C16 C15 C26 C27 140.1(7)
Eu1 C15 C26 C27 39.7(9)
C15 C26 C27 C28 -74.0(9)
C29 N2 C28 C27 63.2(9)
C30 N2 C28 C27 176.9(8)
Eu1 N2 C28 C27 -59.4(9)
C26 C27 C28 N2 87.4(9)
